data_2006993
loop_
_publ_author_name
'Liang, Yong-Chao'
'Chen, Xue-An'
'Zhao, Ling'
'Zhang, Qi-Yuan'
'Chen, Jian-Xin'
'Ming, Yang-Fu'
'Fan, Mei-Gong'

_publ_section_title 1,3,3-Trimethylindoline-2-spiro-2'-3'-methyl-2'<i>H</i>-phenanthro[9,10-<i>b</i>][1,4]oxazine
_journal_issue 2
_journal_name_full 'Acta Crystallographica Section C'
_journal_page_first 279
_journal_page_last 281
_journal_paper_doi 10.1107/S0108270197014637
_journal_volume 54
_journal_year 1998
_chemical_formula_moiety 'C27 H24 N2 O'
_chemical_formula_sum 'C27 H24 N2 O'
_chemical_formula_weight 392.48
_chemical_name_systematic ' 1,3,3,2'-Tetramethylspiro[indoline-2,3'-[3H]phenanthro[9,10-b][1,4]oxazine]'
_space_group_IT_number 14
_symmetry_cell_setting monoclinic
_symmetry_space_group_name_Hall '-P 2yn'
_symmetry_space_group_name_H-M 'P 1 21/n 1'
_cell_angle_alpha 90.00
_cell_angle_beta 100.82(2)
_cell_angle_gamma 90.00
_cell_formula_units_Z 4
_cell_length_a 9.766(2)
_cell_length_b 16.184(3)
_cell_length_c 13.456(2)
_cell_measurement_reflns_used 30
_cell_measurement_temperature 293
_cell_measurement_theta_max 15
_cell_measurement_theta_min 5
_cell_volume 2089.0(7)
_diffrn_measurement_device 'Siemens P4 four-circle diffractometer'
_diffrn_measurement_method \q--2\q
_diffrn_radiation_type 'Mo K\a'
_diffrn_radiation_wavelength 0.71073
_diffrn_reflns_av_R_equivalents 0.0250
_diffrn_reflns_limit_h_max 11
_diffrn_reflns_limit_h_min -1
_diffrn_reflns_limit_k_max 19
_diffrn_reflns_limit_k_min -1
_diffrn_reflns_limit_l_max 15
_diffrn_reflns_limit_l_min -16
_diffrn_reflns_number 4693
_diffrn_reflns_theta_max 25.00
_diffrn_standards_decay_% 0
_diffrn_standards_interval_count 97
_diffrn_standards_number 3
_exptl_absorpt_coefficient_mu 0.076
_exptl_absorpt_correction_type none
_exptl_crystal_colour colourless
_exptl_crystal_density_diffrn 1.248
_exptl_crystal_density_method 'not measured'
_exptl_crystal_description prism
_exptl_crystal_F_000 832
_exptl_crystal_size_max 0.35
_exptl_crystal_size_mid 0.30
_exptl_crystal_size_min 0.30
_refine_diff_density_max 0.23
_refine_diff_density_min -0.16
_refine_ls_extinction_coef 0.047(2)
_refine_ls_extinction_method SHELXL93
_refine_ls_goodness_of_fit_all 0.946
_refine_ls_goodness_of_fit_obs 1.098
_refine_ls_number_parameters 274
_refine_ls_number_reflns 3666
_refine_ls_R_factor_obs .0398
_refine_ls_shift/esd_max -0.001
_refine_ls_structure_factor_coef Fsqd
_refine_ls_weighting_details 'w = 1/[\s^2^(Fo^2^)+(0.0626P)^2^] where P=(Fo^2^+2Fc^2^)/3'
_refine_ls_weighting_scheme calc
_refine_ls_wR_factor_all 0.1086
_refine_ls_wR_factor_obs .1011
_reflns_number_observed 2450
_reflns_number_total 3666
_reflns_observed_criterion >2sigma(I)
_cod_data_source_file bm1186.cif
_cod_data_source_block I
_cod_original_cell_volume 2088.8(7)
_cod_original_sg_symbol_H-M 'P 21/n'
_cod_database_code 2006993

loop_
_symmetry_equiv_pos_as_xyz
'x, y, z'
'-x+1/2, y+1/2, -z+1/2'
'-x, -y, -z'
'x-1/2, -y-1/2, z-1/2'

loop_
_atom_site_aniso_label
_atom_site_aniso_U_11
_atom_site_aniso_U_22
_atom_site_aniso_U_33
_atom_site_aniso_U_12
_atom_site_aniso_U_13
_atom_site_aniso_U_23
O1 .0372(6) .0487(7) .0426(6) .0082(5) .0042(5) -.0035(5)
N1 .0356(7) .0437(8) .0421(8) .0014(7) .0080(6) .0007(6)
N2 .0361(7) .0348(7) .0497(8) .0022(6) .0101(6) .0045(6)
C1 .0289(8) .0405(9) .0433(9) .0018(7) .0037(7) -.0002(8)
C2 .0395(9) .0421(10) .0584(11) .0025(8) .0040(8) -.0056(8)
C3 .0417(10) .0624(13) .0681(12) .0053(9) .0149(9) -.0165(10)
C4 .0520(11) .0736(14) .0752(13) -.0057(11) .0345(10) -.0093(11)
C5 .0522(11) .0512(11) .0747(13) -.0062(9) .0287(10) .0018(10)
C6 .0335(8) .0416(9) .0506(10) -.0018(8) .0091(8) .0002(8)
C7 .0379(9) .0357(9) .0514(10) .0012(7) .0118(8) .0006(8)
C8 .0469(10) .0512(11) .0713(13) -.0057(9) .0107(9) -.0071(10)
C9 .0586(11) .0393(10) .0767(13) .0036(9) .0240(10) .0109(9)
C10 .0311(8) .0391(9) .0403(9) .0037(7) .0036(7) .0019(7)
C11 .0357(8) .0438(10) .0417(9) .0000(8) .0060(7) .0012(8)
C12 .0549(11) .0738(13) .0456(10) .0135(10) .0057(9) .0066(9)
C13 .0311(8) .0388(9) .0431(9) -.0014(7) .0070(7) .0034(8)
C14 .0319(8) .0359(9) .0538(10) -.0039(7) .0133(8) .0040(8)
C15 .0415(9) .0439(10) .0597(11) -.0027(8) .0172(8) .0025(9)
C16 .0539(11) .0476(11) .0775(13) .0048(10) .0272(10) -.0027(10)
C17 .0479(11) .0466(11) .099(2) .0126(9) .0231(11) .0061(11)
C18 .0400(10) .0467(10) .0767(13) .0038(9) .0054(9) .0128(10)
C19 .0320(9) .0369(9) .0606(11) -.0032(7) .0088(8) .0074(8)
C20 .0332(8) .0436(10) .0528(10) -.0064(8) .0030(8) .0111(8)
C21 .0433(10) .0601(12) .0616(12) -.0039(9) -.0001(9) .0180(10)
C22 .0598(12) .0796(14) .0480(12) -.0082(11) -.0071(10) .0158(11)
C23 .0703(13) .083(2) .0438(11) -.0026(12) .0040(10) -.0025(10)
C24 .0521(11) .0678(13) .0487(11) .0069(10) .0051(9) -.0020(10)
C25 .0361(9) .0476(10) .0449(10) -.0047(8) .0047(8) .0042(8)
C26 .0299(8) .0395(9) .0463(10) .0023(7) .0085(7) .0037(7)
C27 .0561(11) .0435(10) .0806(14) -.0048(9) .0228(10) .0081(10)

loop_
_atom_site_label
_atom_site_fract_x
_atom_site_fract_y
_atom_site_fract_z
_atom_site_U_iso_or_equiv
_atom_site_thermal_displace_type
_atom_site_calc_flag
_atom_site_refinement_flags
_atom_site_occupancy
_atom_site_disorder_group
_atom_site_type_symbol
O1 .09750(10) .05585(7) .78537(8) .0433(3) Uani d . 1 . O
N1 .05330(13) .12477(8) .96501(9) .0404(3) Uani d . 1 . N
N2 .27903(13) -.02270(8) .87203(10) .0400(3) Uani d . 1 . N
C1 .37149(15) -.02173(10) .80343(12) .0380(4) Uani d . 1 . C
C2 .4289(2) -.08785(11) .76103(13) .0474(4) Uani d . 1 . C
H2 .4074(2) -.14197(11) .77560(13) .067(2) Uiso calc R 1 . H
C3 .5198(2) -.07068(12) .69581(14) .0568(5) Uani d . 1 . C
H3 .5601(2) -.11413(12) .66631(14) .067(2) Uiso calc R 1 . H
C4 .5516(2) .00914(13) .6740(2) .0640(5) Uani d . 1 . C
H4 .6120(2) .01916(13) .6296(2) .067(2) Uiso calc R 1 . H
C5 .4943(2) .07449(12) .71764(14) .0572(5) Uani d . 1 . C
H5 .5165(2) .12852(12) .70328(14) .067(2) Uiso calc R 1 . H
C6 .4039(2) .05919(10) .78262(12) .0418(4) Uani d . 1 . C
C7 .3319(2) .11701(10) .84429(12) .0412(4) Uani d . 1 . C
C8 .4367(2) .14149(11) .94041(14) .0565(5) Uani d . 1 . C
H8A .3925(2) .17834(11) .98055(14) .090(2) Uiso calc R 1 . H
H8B .5155(2) .16855(11) .92150(14) .090(2) Uiso calc R 1 . H
H8C .4674(2) .09281(11) .97900(14) .090(2) Uiso calc R 1 . H
C9 .2765(2) .19519(10) .78694(14) .0567(5) Uani d . 1 . C
H9A .2320(2) .22948(10) .82971(14) .090(2) Uiso calc R 1 . H
H9B .2101(2) .18036(10) .72753(14) .090(2) Uiso calc R 1 . H
H9C .3524(2) .22489(10) .76752(14) .090(2) Uiso calc R 1 . H
C10 .21592(15) .05777(9) .87036(11) .0373(4) Uani d . 1 . C
C11 .1599(2) .07817(10) .96619(12) .0406(4) Uani d . 1 . C
C12 .2303(2) .04240(13) 1.06557(13) .0586(5) Uani d . 1 . C
H12A .1832(2) .06082(13) 1.11809(13) .090(2) Uiso calc R 1 . H
H12B .3257(2) .06030(13) 1.08038(13) .090(2) Uiso calc R 1 . H
H12C .2271(2) -.01683(13) 1.06181(13) .090(2) Uiso calc R 1 . H
C13 -.02316(15) .15098(9) .87068(11) .0376(4) Uani d . 1 . C
C14 -.13107(15) .21260(10) .86777(12) .0398(4) Uani d . 1 . C
C15 -.1513(2) .25424(10) .95586(13) .0474(4) Uani d . 1 . C
H15 -.0947(2) .24154(10) 1.01758(13) .067(2) Uiso calc R 1 . H
C16 -.2531(2) .31320(11) .9521(2) .0577(5) Uani d . 1 . C
H16 -.2650(2) .34033(11) 1.0108(2) .067(2) Uiso calc R 1 . H
C17 -.3382(2) .33217(12) .8605(2) .0634(6) Uani d . 1 . C
H17 -.4071(2) .37218(12) .8580(2) .067(2) Uiso calc R 1 . H
C18 -.3216(2) .29269(11) .7742(2) .0552(5) Uani d . 1 . C
H18 -.3802(2) .30610(11) .7135(2) .067(2) Uiso calc R 1 . H
C19 -.2179(2) .23203(10) .77425(13) .0431(4) Uani d . 1 . C
C20 -.1985(2) .18868(10) .68303(12) .0439(4) Uani d . 1 . C
C21 -.2832(2) .20258(12) .58840(14) .0563(5) Uani d . 1 . C
H21 -.3518(2) .24309(12) .58218(14) .067(2) Uiso calc R 1 . H
C22 -.2677(2) .15845(14) .50569(14) .0647(6) Uani d . 1 . C
H22 -.3272(2) .16821(14) .44429(14) .067(2) Uiso calc R 1 . H
C23 -.1641(2) .09884(13) .51122(14) .0666(6) Uani d . 1 . C
H23 -.1545(2) .06881(13) .45402(14) .067(2) Uiso calc R 1 . H
C24 -.0768(2) .08473(12) .60130(13) .0568(5) Uani d . 1 . C
H24 -.0057(2) .04594(12) .60491(13) .067(2) Uiso calc R 1 . H
C25 -.0931(2) .12828(10) .68871(12) .0432(4) Uani d . 1 . C
C26 -.00492(15) .11337(10) .78424(12) .0384(4) Uani d . 1 . C
C27 .1933(2) -.09541(10) .87608(15) .0588(5) Uani d . 1 . C
H27A .1358(2) -.08737(10) .92586(15) .090(2) Uiso calc R 1 . H
H27B .2521(2) -.14269(10) .89398(15) .090(2) Uiso calc R 1 . H
H27C .1352(2) -.10426(10) .81106(15) .090(2) Uiso calc R 1 . H

loop_
_atom_type_symbol
_atom_type_description
_atom_type_scat_dispersion_real
_atom_type_scat_dispersion_imag
_atom_type_scat_source
C C 0.0033 0.0016 'International Tables Vol C Tables 4.2.6.8 and 6.1.1.4'
H H 0.0000 0.0000 'International Tables Vol C Tables 4.2.6.8 and 6.1.1.4'
N N 0.0061 0.0033 'International Tables Vol C Tables 4.2.6.8 and 6.1.1.4'
O O 0.0106 0.0060 'International Tables Vol C Tables 4.2.6.8 and 6.1.1.4'

loop_
_geom_angle_atom_site_label_1
_geom_angle_atom_site_label_2
_geom_angle_atom_site_label_3
_geom_angle
_geom_angle_publ_flag
C26 O1 C10 117.61(11) yes
C11 N1 C13 118.60(14) yes
C1 N2 C10 107.78(12) yes
C1 N2 C27 118.66(13) yes
C10 N2 C27 119.06(12) yes
C2 C1 C6 121.50(15) no
C2 C1 N2 128.53(15) no
C6 C1 N2 109.96(13) no
C1 C2 C3 117.6(2) no
C4 C3 C2 121.3(2) no
C3 C4 C5 120.3(2) no
C6 C5 C4 119.5(2) no
C5 C6 C1 119.7(2) no
C5 C6 C7 131.1(2) no
C1 C6 C7 109.09(13) no
C6 C7 C9 113.18(13) no
C6 C7 C8 108.44(13) no
C9 C7 C8 109.11(14) no
C6 C7 C10 100.01(12) no
C9 C7 C10 114.55(13) no
C8 C7 C10 111.20(13) no
N2 C10 O1 105.40(12) no
N2 C10 C11 113.73(13) no
O1 C10 C11 107.92(11) no
N2 C10 C7 103.34(11) no
O1 C10 C7 109.54(12) no
C11 C10 C7 116.33(13) no
N1 C11 C12 118.24(15) no
N1 C11 C10 122.32(14) no
C12 C11 C10 119.44(14) no
C26 C13 N1 120.32(14) no
C26 C13 C14 119.97(14) no
N1 C13 C14 119.43(14) no
C15 C14 C19 119.11(15) no
C15 C14 C13 121.57(15) no
C19 C14 C13 119.32(15) no
C16 C15 C14 121.1(2) no
C15 C16 C17 119.8(2) no
C18 C17 C16 120.5(2) no
C17 C18 C19 121.8(2) no
C18 C19 C14 117.8(2) no
C18 C19 C20 122.8(2) no
C14 C19 C20 119.41(14) no
C21 C20 C25 117.4(2) no
C21 C20 C19 122.7(2) no
C25 C20 C19 119.81(15) no
C22 C21 C20 121.6(2) no
C21 C22 C23 121.0(2) no
C24 C23 C22 119.4(2) no
C23 C24 C25 120.6(2) no
C24 C25 C20 119.9(2) no
C24 C25 C26 121.7(2) no
C20 C25 C26 118.5(2) no
C13 C26 O1 120.77(14) no
C13 C26 C25 122.91(14) no
O1 C26 C25 116.27(14) no

loop_
_geom_bond_atom_site_label_1
_geom_bond_atom_site_label_2
_geom_bond_site_symmetry_2
_geom_bond_distance
_geom_bond_publ_flag
O1 C26 . 1.364(2) yes
O1 C10 . 1.466(2) yes
N1 C11 . 1.283(2) yes
N1 C13 . 1.412(2) yes
N2 C1 . 1.407(2) yes
N2 C10 . 1.439(2) yes
N2 C27 . 1.451(2) yes
C1 C2 . 1.380(2) no
C1 C6 . 1.388(2) no
C2 C3 . 1.389(2) no
C3 C4 . 1.373(3) no
C4 C5 . 1.378(2) no
C5 C6 . 1.377(2) no
C6 C7 . 1.509(2) yes
C7 C9 . 1.527(2) yes
C7 C8 . 1.543(2) yes
C7 C10 . 1.573(2) yes
C10 C11 . 1.529(2) yes
C11 C12 . 1.500(2) yes
C13 C26 . 1.354(2) no
C13 C14 . 1.446(2) no
C14 C15 . 1.409(2) no
C14 C19 . 1.415(2) no
C15 C16 . 1.372(2) no
C16 C17 . 1.385(3) no
C17 C18 . 1.362(3) no
C18 C19 . 1.410(2) no
C19 C20 . 1.457(2) no
C20 C21 . 1.401(2) no
C20 C25 . 1.411(2) no
C21 C22 . 1.355(3) no
C22 C23 . 1.389(3) no
C23 C24 . 1.364(2) no
C24 C25 . 1.406(2) no
C25 C26 . 1.427(2) no
